data_7159338
loop_
_publ_author_name
'Deng, Yi-Hang'
'Zhang, Chuan-Bao'
'Sun, Jun-Jie'
'Xu, Wen-Li'
'Fu, Ji-Ya'

_publ_section_title
;
 A regioselective [3 + 2] cycloaddition reaction of
 2-benzylidene-1-indenones with functional olefins to access
 indanone-fused 2D/3D skeletons.
;
_journal_issue 21
_journal_name_full 'Organic &amp; biomolecular chemistry'
_journal_page_first 4388
_journal_page_last 4392
_journal_paper_doi 10.1039/d3ob00559c
_journal_volume 21
_journal_year 2023
_chemical_formula_moiety 'C31 H21 Br O3'
_chemical_formula_sum 'C31 H21 Br O3'
_chemical_formula_weight 521.39
_space_group_crystal_system monoclinic
_space_group_IT_number 14
_space_group_name_Hall '-P 2ybc'
_space_group_name_H-M_alt 'P 1 21/c 1'
_atom_sites_solution_hydrogens geom
_audit_update_record
;
2022-12-12 deposited with the CCDC.	2023-04-24 downloaded from the CCDC.
;
_cell_angle_alpha 90
_cell_angle_beta 117.668(2)
_cell_angle_gamma 90
_cell_formula_units_Z 4
_cell_length_a 12.3698(5)
_cell_length_b 17.4754(8)
_cell_length_c 12.4146(5)
_cell_measurement_reflns_used 9670
_cell_measurement_temperature 150.(2)
_cell_measurement_theta_max 72.1420
_cell_measurement_theta_min 4.7518
_cell_volume 2376.76(18)
_computing_cell_refinement 'SAINT V8.38A (Bruker AXS Inc., 2017)'
_computing_data_collection 'Bruker Instrument Service vV6.2.15'
_computing_data_reduction 'SAINT V8.38A (Bruker AXS Inc., 2017)'
_computing_molecular_graphics 'shelXle (C.B. Huebschle, rev 882)'
_computing_structure_refinement 'SHELXL-2017/1 (Sheldrick, 2017)'
_computing_structure_solution 'SHELXT 2014/5 (Sheldrick, 2014)'
_diffrn_ambient_temperature 150.(2)
_diffrn_detector_area_resol_mean 7.3910
_diffrn_measured_fraction_theta_full 0.936
_diffrn_measured_fraction_theta_max 0.936
_diffrn_measurement_device_type 'Bruker D8 QUEST PHOTON II'
_diffrn_radiation_monochromator 'Helixos MX multilayer Optic'
_diffrn_radiation_type 'Cu K\a'
_diffrn_radiation_wavelength 1.54178
_diffrn_reflns_av_R_equivalents 0.0679
_diffrn_reflns_av_unetI/netI 0.0370
_diffrn_reflns_limit_h_max 15
_diffrn_reflns_limit_h_min -14
_diffrn_reflns_limit_k_max 21
_diffrn_reflns_limit_k_min -21
_diffrn_reflns_limit_l_max 14
_diffrn_reflns_limit_l_min -15
_diffrn_reflns_number 37763
_diffrn_reflns_theta_full 72.14
_diffrn_reflns_theta_max 72.14
_diffrn_reflns_theta_min 6.47
_diffrn_source 'Ius Diamond'
_diffrn_source_type Microfocus
_exptl_absorpt_coefficient_mu 2.611
_exptl_absorpt_correction_T_max 0.37
_exptl_absorpt_correction_T_min 0.10
_exptl_absorpt_correction_type multi-scan
_exptl_absorpt_process_details
;
SADABS-2016/2 - Bruker AXS area detector scaling and absorption correction
;
_exptl_crystal_colour 'clear light colourless'
_exptl_crystal_density_diffrn 1.457
_exptl_crystal_density_method 'not measured'
_exptl_crystal_description block
_exptl_crystal_F_000 1064
_exptl_crystal_size_max 0.660
_exptl_crystal_size_mid 0.500
_exptl_crystal_size_min 0.480
_refine_diff_density_max 1.529
_refine_diff_density_min -1.764
_refine_ls_extinction_coef 0.052(4)
_refine_ls_extinction_method 'SHELXL-2017/1 (Sheldrick 2017)'
_refine_ls_goodness_of_fit_ref 1.200
_refine_ls_hydrogen_treatment constr
_refine_ls_matrix_type full
_refine_ls_number_parameters 317
_refine_ls_number_reflns 4381
_refine_ls_number_restraints 0
_refine_ls_restrained_S_all 1.200
_refine_ls_R_factor_all 0.1129
_refine_ls_R_factor_gt 0.0816
_refine_ls_shift/su_max 0.001
_refine_ls_shift/su_mean 0.000
_refine_ls_structure_factor_coef Fsqd
_refine_ls_weighting_details 'w=1/[\s^2^(Fo^2^)+(0.1994P)^2^+0.1433P] where P=(Fo^2^+2Fc^2^)/3'
_refine_ls_weighting_scheme calc
_refine_ls_wR_factor_gt 0.2020
_refine_ls_wR_factor_ref 0.2545
_reflns_number_gt 4080
_reflns_number_total 4381
_reflns_threshold_expression 'I > 2\s(I)'
_cod_data_source_file d3ob00559c2.cif
_cod_data_source_block hd_fjy20
_cod_depositor_comments
;
The following automatic conversions were performed:

data item '_exptl_absorpt_correction_type' value 'Multi-Scan' was
changed to 'multi-scan' in accordance with the
/home/data/users/saulius/crontab/automatic-downloads/rss-feeds/RSC/lib/dictionaries/cif_core.dic
dictionary named 'cif_core.dic' version 2.4.2 last updated on
2011-04-26.

Automatic conversion script
Id: cif_fix_values 8170 2020-07-09 18:12:32Z antanas 

 Adding full bibliography for 7159338--7159339.cif.
;
_cod_database_code 7159338

loop_
_space_group_symop_operation_xyz
'x, y, z'
'-x, y+1/2, -z+1/2'
'-x, -y, -z'
'x, -y-1/2, z-1/2'

loop_
_atom_site_type_symbol
_atom_site_label
_atom_site_fract_x
_atom_site_fract_y
_atom_site_fract_z
_atom_site_U_iso_or_equiv
_atom_site_adp_type
_atom_site_calc_flag
_atom_site_refinement_flags_adp
_atom_site_refinement_flags_occupancy
_atom_site_refinement_flags_posn
_atom_site_occupancy
_atom_site_disorder_assembly
_atom_site_disorder_group
Br Br1 0.99859(3) 0.64413(2) 0.39486(3) 0.0489(4) Uani d . . . 1 . .
O O1 0.67749(18) 0.65954(11) 0.55094(18) 0.0279(5) Uani d . . . 1 . .
O O3 0.9915(3) 0.85958(14) 0.5281(4) 0.0529(8) Uani d . . . 1 . .
O O4 0.6493(2) 0.64116(12) 0.2552(2) 0.0365(6) Uani d . . . 1 . .
C C1 1.0951(3) 0.5548(2) 0.7342(4) 0.0474(8) Uani d . . . 1 . .
H H1 1.151755 0.517565 0.785205 0.057 Uiso calc U . R 1 . .
C C2 1.0235(3) 0.5943(2) 0.7741(3) 0.0414(8) Uani d . . . 1 . .
H H7 1.031837 0.584715 0.852937 0.05 Uiso calc U . R 1 . .
C C3 0.9397(3) 0.64796(16) 0.6993(3) 0.0332(7) Uani d . . . 1 . .
H H6 0.891722 0.674972 0.728198 0.04 Uiso calc U . R 1 . .
C C4 0.9240(2) 0.66339(15) 0.5821(2) 0.0285(6) Uani d . . . 1 . .
C C5 0.8292(2) 0.72071(14) 0.5015(2) 0.0261(6) Uani d . . . 1 . .
H H21 0.842822 0.730479 0.429418 0.031 Uiso calc U . R 1 . .
C C6 0.6943(2) 0.69376(15) 0.4534(2) 0.0255(6) Uani d . . . 1 . .
C C7 0.6216(2) 0.76858(14) 0.4110(2) 0.0256(6) Uani d . . . 1 . .
H H14 0.629672 0.786677 0.338673 0.031 Uiso calc U . R 1 . .
C C8 0.4863(2) 0.76372(15) 0.3725(3) 0.0271(6) Uani d . . . 1 . .
C C9 0.4403(3) 0.7691(2) 0.4553(3) 0.0415(7) Uani d . . . 1 . .
H H17 0.494859 0.775516 0.539286 0.05 Uiso calc U . R 1 . .
C C10 0.3155(3) 0.7651(2) 0.4165(3) 0.0462(8) Uani d . . . 1 . .
H H18 0.285653 0.768981 0.474289 0.055 Uiso calc U . R 1 . .
C C11 0.2341(3) 0.75552(18) 0.2944(3) 0.0378(7) Uani d . . . 1 . .
H H2 0.148733 0.753028 0.268097 0.045 Uiso calc U . R 1 . .
C C12 0.6484(3) 0.45326(19) 0.5760(4) 0.0438(8) Uani d . . . 1 . .
H H3 0.647426 0.415238 0.630289 0.053 Uiso calc U . R 1 . .
C C13 0.6623(3) 0.52925(18) 0.6116(3) 0.0350(7) Uani d . . . 1 . .
H H4 0.670493 0.544201 0.688586 0.042 Uiso calc U . R 1 . .
C C14 0.6637(2) 0.58276(16) 0.5290(3) 0.0290(6) Uani d . . . 1 . .
C C15 0.6974(2) 0.82406(15) 0.5169(2) 0.0278(6) Uani d . . . 1 . .
H H5 0.673812 0.820086 0.583595 0.033 Uiso calc U . R 1 . .
C C16 0.6942(3) 0.90592(16) 0.4770(2) 0.0310(6) Uani d . . . 1 . .
C C17 0.8028(3) 0.92652(15) 0.4766(2) 0.0307(6) Uani d . . . 1 . .
C C18 0.8907(3) 0.86248(15) 0.5223(3) 0.0325(7) Uani d . . . 1 . .
C C19 0.8312(2) 0.79879(14) 0.5609(2) 0.0286(6) Uani d . . . 1 . .
H H9 0.87372 0.793626 0.651432 0.034 Uiso calc U . R 1 . .
C C20 1.0842(3) 0.5694(2) 0.6205(4) 0.0453(8) Uani d . . . 1 . .
H H8 1.13367 0.542584 0.593101 0.054 Uiso calc U . R 1 . .
C C21 1.0001(3) 0.62377(18) 0.5457(3) 0.0341(6) Uani d . . . 1 . .
C C22 0.8191(3) 0.99929(17) 0.4390(3) 0.0371(7) Uani d . . . 1 . .
H H13 0.892898 1.012527 0.437496 0.044 Uiso calc U . R 1 . .
C C23 0.7246(3) 1.05113(17) 0.4041(3) 0.0438(8) Uani d . . . 1 . .
H H12 0.733554 1.100989 0.378793 0.053 Uiso calc U . R 1 . .
C C24 0.6159(3) 1.03107(19) 0.4057(4) 0.0475(9) Uani d . . . 1 . .
H H11 0.552208 1.067751 0.381862 0.057 Uiso calc U . R 1 . .
C C25 0.5993(3) 0.95892(19) 0.4413(4) 0.0438(8) Uani d . . . 1 . .
H H10 0.524838 0.945683 0.441374 0.053 Uiso calc U . R 1 . .
C C26 0.4038(3) 0.7544(2) 0.2507(3) 0.0373(7) Uani d . . . 1 . .
H H15 0.432938 0.751199 0.192256 0.045 Uiso calc U . R 1 . .
C C27 0.2785(3) 0.7497(2) 0.2124(3) 0.0430(8) Uani d . . . 1 . .
H H16 0.223734 0.742418 0.128597 0.052 Uiso calc U . R 1 . .
C C28 0.6608(2) 0.63100(16) 0.3567(3) 0.0277(6) Uani d . . . 1 . .
C C29 0.6510(2) 0.56154(16) 0.4161(3) 0.0306(6) Uani d . . . 1 . .
C C30 0.6360(3) 0.48413(17) 0.3809(3) 0.0374(7) Uani d . . . 1 . .
H H19 0.626562 0.469245 0.303408 0.045 Uiso calc U . R 1 . .
C C31 0.6355(3) 0.43073(18) 0.4618(4) 0.0460(8) Uani d . . . 1 . .
H H20 0.626447 0.378052 0.440483 0.055 Uiso calc U . R 1 . .

loop_
_atom_site_aniso_label
_atom_site_aniso_U_11
_atom_site_aniso_U_22
_atom_site_aniso_U_33
_atom_site_aniso_U_12
_atom_site_aniso_U_13
_atom_site_aniso_U_23
Br1 0.0515(4) 0.0609(5) 0.0429(4) 0.01709(14) 0.0293(3) 0.00934(13)
O1 0.0280(9) 0.0308(9) 0.0244(9) -0.0017(7) 0.0118(7) 0.0018(7)
O3 0.0339(13) 0.0408(13) 0.087(2) -0.0034(9) 0.0307(14) 0.0060(11)
O4 0.0395(12) 0.0440(12) 0.0277(11) -0.0067(8) 0.0171(9) -0.0043(7)
C1 0.0384(16) 0.0431(16) 0.0485(19) 0.0083(12) 0.0097(13) 0.0149(13)
C2 0.0351(14) 0.0491(17) 0.0300(14) -0.0012(12) 0.0066(12) 0.0123(12)
C3 0.0274(14) 0.0382(14) 0.0283(15) -0.0015(9) 0.0081(12) 0.0045(9)
C4 0.0230(11) 0.0323(12) 0.0265(13) -0.0027(10) 0.0084(9) 0.0015(10)
C5 0.0231(11) 0.0280(11) 0.0253(12) -0.0024(9) 0.0096(9) 0.0008(9)
C6 0.0226(12) 0.0303(12) 0.0223(12) -0.0022(9) 0.0092(9) -0.0002(9)
C7 0.0241(12) 0.0283(11) 0.0232(11) -0.0015(9) 0.0099(9) 0.0010(9)
C8 0.0217(11) 0.0285(11) 0.0288(12) 0.0004(8) 0.0098(10) 0.0010(9)
C9 0.0287(14) 0.064(2) 0.0304(14) -0.0014(13) 0.0128(11) 0.0041(12)
C10 0.0296(15) 0.072(2) 0.0398(17) -0.0003(14) 0.0184(13) 0.0060(15)
C11 0.0228(13) 0.0394(14) 0.0474(17) 0.0024(10) 0.0131(12) 0.0006(12)
C12 0.0433(16) 0.0366(15) 0.0532(19) 0.0024(12) 0.0237(14) 0.0130(13)
C13 0.0324(14) 0.0373(14) 0.0345(14) -0.0007(10) 0.0150(11) 0.0056(11)
C14 0.0201(11) 0.0310(13) 0.0330(14) 0.0005(8) 0.0100(10) 0.0033(9)
C15 0.0261(12) 0.0318(13) 0.0251(12) -0.0033(10) 0.0116(9) -0.0038(9)
C16 0.0287(13) 0.0306(13) 0.0282(13) -0.0017(10) 0.0086(10) -0.0052(9)
C17 0.0303(13) 0.0292(12) 0.0269(13) -0.0044(10) 0.0084(10) -0.0028(9)
C18 0.0275(14) 0.0321(13) 0.0341(15) -0.0054(10) 0.0111(11) -0.0021(9)
C19 0.0255(12) 0.0304(12) 0.0243(12) -0.0024(9) 0.0070(9) 0.0008(9)
C20 0.0373(16) 0.0435(16) 0.0498(19) 0.0088(13) 0.0159(14) 0.0063(13)
C21 0.0283(13) 0.0361(13) 0.0355(14) 0.0026(11) 0.0130(11) 0.0039(11)
C22 0.0396(15) 0.0326(13) 0.0319(14) -0.0065(11) 0.0106(11) -0.0028(10)
C23 0.0467(18) 0.0304(13) 0.0373(15) -0.0050(12) 0.0051(13) 0.0004(11)
C24 0.0397(16) 0.0337(14) 0.054(2) 0.0042(12) 0.0090(14) -0.0025(12)
C25 0.0329(15) 0.0355(14) 0.0540(19) 0.0040(12) 0.0126(13) -0.0053(12)
C26 0.0266(14) 0.0519(16) 0.0297(14) 0.0021(11) 0.0098(11) -0.0072(11)
C27 0.0264(15) 0.0581(19) 0.0352(15) 0.0046(12) 0.0064(12) -0.0090(13)
C28 0.0236(11) 0.0314(12) 0.0281(13) -0.0029(9) 0.0120(10) -0.0034(10)
C29 0.0236(12) 0.0320(13) 0.0337(14) -0.0007(9) 0.0113(10) -0.0005(10)
C30 0.0347(14) 0.0322(14) 0.0472(17) -0.0008(10) 0.0206(13) -0.0031(11)
C31 0.0474(18) 0.0284(13) 0.062(2) 0.0013(12) 0.0249(16) 0.0020(12)

loop_
_atom_type_symbol
_atom_type_description
_atom_type_scat_dispersion_real
_atom_type_scat_dispersion_imag
_atom_type_scat_source
C C 0.0181 0.0091 'International Tables Vol C Tables 4.2.6.8 and 6.1.1.4'
H H 0.0000 0.0000 'International Tables Vol C Tables 4.2.6.8 and 6.1.1.4'
O O 0.0492 0.0322 'International Tables Vol C Tables 4.2.6.8 and 6.1.1.4'
Br Br -0.6763 1.2805 'International Tables Vol C Tables 4.2.6.8 and 6.1.1.4'

loop_
_geom_angle_atom_site_label_1
_geom_angle_atom_site_label_2
_geom_angle_atom_site_label_3
_geom_angle_site_symmetry_1
_geom_angle_site_symmetry_3
_geom_angle
_geom_angle_publ_flag
C14 O1 C6 . . 107.0(2) ?
C20 C1 C2 . . 120.0(3) ?
C20 C1 H1 . . 120.0 ?
C2 C1 H1 . . 120.0 ?
C1 C2 C3 . . 120.1(3) ?
C1 C2 H7 . . 120.0 ?
C3 C2 H7 . . 120.0 ?
C2 C3 C4 . . 121.7(3) ?
C2 C3 H6 . . 119.1 ?
C4 C3 H6 . . 119.1 ?
C3 C4 C21 . . 116.7(3) ?
C3 C4 C5 . . 120.3(3) ?
C21 C4 C5 . . 123.0(3) ?
C4 C5 C19 . . 115.7(2) ?
C4 C5 C6 . . 114.6(2) ?
C19 C5 C6 . . 103.1(2) ?
C4 C5 H21 . . 107.7 ?
C19 C5 H21 . . 107.7 ?
C6 C5 H21 . . 107.7 ?
O1 C6 C28 . . 105.5(2) ?
O1 C6 C7 . . 110.5(2) ?
C28 C6 C7 . . 116.0(2) ?
O1 C6 C5 . . 110.3(2) ?
C28 C6 C5 . . 111.6(2) ?
C7 C6 C5 . . 103.05(19) ?
C8 C7 C6 . . 116.5(2) ?
C8 C7 C15 . . 116.6(2) ?
C6 C7 C15 . . 102.42(19) ?
C8 C7 H14 . . 106.9 ?
C6 C7 H14 . . 106.9 ?
C15 C7 H14 . . 106.9 ?
C26 C8 C9 . . 117.9(3) ?
C26 C8 C7 . . 119.8(3) ?
C9 C8 C7 . . 122.3(3) ?
C8 C9 C10 . . 120.7(3) ?
C8 C9 H17 . . 119.6 ?
C10 C9 H17 . . 119.6 ?
C11 C10 C9 . . 120.8(3) ?
C11 C10 H18 . . 119.6 ?
C9 C10 H18 . . 119.6 ?
C27 C11 C10 . . 118.9(3) ?
C27 C11 H2 . . 120.5 ?
C10 C11 H2 . . 120.5 ?
C13 C12 C31 . . 121.9(3) ?
C13 C12 H3 . . 119.1 ?
C31 C12 H3 . . 119.1 ?
C12 C13 C14 . . 116.8(3) ?
C12 C13 H4 . . 121.6 ?
C14 C13 H4 . . 121.6 ?
O1 C14 C29 . . 114.2(2) ?
O1 C14 C13 . . 123.8(3) ?
C29 C14 C13 . . 122.0(3) ?
C16 C15 C19 . . 104.3(2) ?
C16 C15 C7 . . 113.6(2) ?
C19 C15 C7 . . 104.3(2) ?
C16 C15 H5 . . 111.4 ?
C19 C15 H5 . . 111.4 ?
C7 C15 H5 . . 111.4 ?
C17 C16 C25 . . 119.8(3) ?
C17 C16 C15 . . 111.6(2) ?
C25 C16 C15 . . 128.6(3) ?
C16 C17 C22 . . 121.6(3) ?
C16 C17 C18 . . 110.0(2) ?
C22 C17 C18 . . 128.5(3) ?
O3 C18 C17 . . 127.2(3) ?
O3 C18 C19 . . 125.5(3) ?
C17 C18 C19 . . 107.3(2) ?
C18 C19 C5 . . 113.4(2) ?
C18 C19 C15 . . 105.9(2) ?
C5 C19 C15 . . 107.8(2) ?
C18 C19 H9 . . 109.9 ?
C5 C19 H9 . . 109.9 ?
C15 C19 H9 . . 109.9 ?
C1 C20 C21 . . 119.7(3) ?
C1 C20 H8 . . 120.2 ?
C21 C20 H8 . . 120.2 ?
C20 C21 C4 . . 121.8(3) ?
C20 C21 Br1 . . 116.5(3) ?
C4 C21 Br1 . . 121.7(2) ?
C23 C22 C17 . . 117.9(3) ?
C23 C22 H13 . . 121.0 ?
C17 C22 H13 . . 121.0 ?
C22 C23 C24 . . 120.7(3) ?
C22 C23 H12 . . 119.6 ?
C24 C23 H12 . . 119.6 ?
C25 C24 C23 . . 121.3(3) ?
C25 C24 H11 . . 119.4 ?
C23 C24 H11 . . 119.4 ?
C24 C25 C16 . . 118.6(3) ?
C24 C25 H10 . . 120.7 ?
C16 C25 H10 . . 120.7 ?
C8 C26 C27 . . 121.1(3) ?
C8 C26 H15 . . 119.4 ?
C27 C26 H15 . . 119.4 ?
C11 C27 C26 . . 120.6(3) ?
C11 C27 H16 . . 119.7 ?
C26 C27 H16 . . 119.7 ?
O4 C28 C29 . . 130.7(3) ?
O4 C28 C6 . . 124.5(2) ?
C29 C28 C6 . . 104.8(2) ?
C14 C29 C30 . . 120.5(3) ?
C14 C29 C28 . . 107.0(2) ?
C30 C29 C28 . . 132.4(3) ?
C31 C30 C29 . . 118.1(3) ?
C31 C30 H19 . . 121.0 ?
C29 C30 H19 . . 121.0 ?
C30 C31 C12 . . 120.7(3) ?
C30 C31 H20 . . 119.7 ?
C12 C31 H20 . . 119.7 ?

loop_
_geom_bond_atom_site_label_1
_geom_bond_atom_site_label_2
_geom_bond_site_symmetry_2
_geom_bond_distance
_geom_bond_publ_flag
Br1 C21 . 1.898(3) ?
O1 C14 . 1.364(3) ?
O1 C6 . 1.449(3) ?
O3 C18 . 1.217(5) ?
O4 C28 . 1.213(4) ?
C1 C20 . 1.379(6) ?
C1 C2 . 1.383(6) ?
C1 H1 . 0.95 ?
C2 C3 . 1.386(4) ?
C2 H7 . 0.95 ?
C3 C4 . 1.401(4) ?
C3 H6 . 0.95 ?
C4 C21 . 1.402(4) ?
C4 C5 . 1.513(3) ?
C5 C19 . 1.545(3) ?
C5 C6 . 1.561(3) ?
C5 H21 . 1.0 ?
C6 C28 . 1.534(3) ?
C6 C7 . 1.534(3) ?
C7 C8 . 1.514(3) ?
C7 C15 . 1.550(3) ?
C7 H14 . 1.0 ?
C8 C26 . 1.387(4) ?
C8 C9 . 1.389(4) ?
C9 C10 . 1.389(5) ?
C9 H17 . 0.95 ?
C10 C11 . 1.387(5) ?
C10 H18 . 0.95 ?
C11 C27 . 1.367(5) ?
C11 H2 . 0.95 ?
C12 C13 . 1.385(5) ?
C12 C31 . 1.408(6) ?
C12 H3 . 0.95 ?
C13 C14 . 1.394(4) ?
C13 H4 . 0.95 ?
C14 C29 . 1.386(4) ?
C15 C16 . 1.508(4) ?
C15 C19 . 1.547(4) ?
C15 H5 . 1.0 ?
C16 C17 . 1.394(4) ?
C16 C25 . 1.396(4) ?
C17 C22 . 1.401(4) ?
C17 C18 . 1.477(4) ?
C18 C19 . 1.528(4) ?
C19 H9 . 1.0 ?
C20 C21 . 1.397(4) ?
C20 H8 . 0.95 ?
C22 C23 . 1.380(5) ?
C22 H13 . 0.95 ?
C23 C24 . 1.399(6) ?
C23 H12 . 0.95 ?
C24 C25 . 1.382(5) ?
C24 H11 . 0.95 ?
C25 H10 . 0.95 ?
C26 C27 . 1.396(4) ?
C26 H15 . 0.95 ?
C27 H16 . 0.95 ?
C28 C29 . 1.454(4) ?
C29 C30 . 1.407(4) ?
C30 C31 . 1.373(5) ?
C30 H19 . 0.95 ?
C31 H20 . 0.95 ?

loop_
_geom_hbond_atom_site_label_D
_geom_hbond_atom_site_label_H
_geom_hbond_atom_site_label_A
_geom_hbond_site_symmetry_A
_geom_hbond_distance_DH
_geom_hbond_distance_HA
_geom_hbond_distance_DA
_geom_hbond_angle_DHA
_geom_hbond_publ_flag
C5 H21 Br1 . 1.00 2.63 3.243(3) 119.2 ?
C19 H9 Br1 4_576 1.00 2.89 3.808(3) 152.6 ?

loop_
_geom_torsion_atom_site_label_1
_geom_torsion_atom_site_label_2
_geom_torsion_atom_site_label_3
_geom_torsion_atom_site_label_4
_geom_torsion_site_symmetry_1
_geom_torsion_site_symmetry_2
_geom_torsion_site_symmetry_3
_geom_torsion_site_symmetry_4
_geom_torsion
_geom_torsion_publ_flag
C20 C1 C2 C3 . . . . 0.8(5) ?
C1 C2 C3 C4 . . . . 0.5(5) ?
C2 C3 C4 C21 . . . . -2.1(4) ?
C2 C3 C4 C5 . . . . 178.3(3) ?
C3 C4 C5 C19 . . . . 49.3(3) ?
C21 C4 C5 C19 . . . . -130.3(3) ?
C3 C4 C5 C6 . . . . -70.5(3) ?
C21 C4 C5 C6 . . . . 109.9(3) ?
C14 O1 C6 C28 . . . . 12.1(3) ?
C14 O1 C6 C7 . . . . 138.2(2) ?
C14 O1 C6 C5 . . . . -108.5(2) ?
C4 C5 C6 O1 . . . . 45.1(3) ?
C19 C5 C6 O1 . . . . -81.5(2) ?
C4 C5 C6 C28 . . . . -71.8(3) ?
C19 C5 C6 C28 . . . . 161.6(2) ?
C4 C5 C6 C7 . . . . 163.0(2) ?
C19 C5 C6 C7 . . . . 36.5(2) ?
O1 C6 C7 C8 . . . . -55.0(3) ?
C28 C6 C7 C8 . . . . 65.0(3) ?
C5 C6 C7 C8 . . . . -172.8(2) ?
O1 C6 C7 C15 . . . . 73.4(2) ?
C28 C6 C7 C15 . . . . -166.6(2) ?
C5 C6 C7 C15 . . . . -44.4(2) ?
C6 C7 C8 C26 . . . . -95.2(3) ?
C15 C7 C8 C26 . . . . 143.7(3) ?
C6 C7 C8 C9 . . . . 85.5(3) ?
C15 C7 C8 C9 . . . . -35.6(4) ?
C26 C8 C9 C10 . . . . 0.1(5) ?
C7 C8 C9 C10 . . . . 179.4(3) ?
C8 C9 C10 C11 . . . . 0.2(6) ?
C9 C10 C11 C27 . . . . 0.3(6) ?
C31 C12 C13 C14 . . . . -0.3(5) ?
C6 O1 C14 C29 . . . . -9.1(3) ?
C6 O1 C14 C13 . . . . 170.8(2) ?
C12 C13 C14 O1 . . . . -179.5(3) ?
C12 C13 C14 C29 . . . . 0.4(4) ?
C8 C7 C15 C16 . . . . -83.9(3) ?
C6 C7 C15 C16 . . . . 147.7(2) ?
C8 C7 C15 C19 . . . . 163.1(2) ?
C6 C7 C15 C19 . . . . 34.7(2) ?
C19 C15 C16 C17 . . . . 8.3(3) ?
C7 C15 C16 C17 . . . . -104.7(3) ?
C19 C15 C16 C25 . . . . -172.6(3) ?
C7 C15 C16 C25 . . . . 74.4(4) ?
C25 C16 C17 C22 . . . . -1.1(4) ?
C15 C16 C17 C22 . . . . 178.0(2) ?
C25 C16 C17 C18 . . . . 177.7(3) ?
C15 C16 C17 C18 . . . . -3.1(3) ?
C16 C17 C18 O3 . . . . 175.9(4) ?
C22 C17 C18 O3 . . . . -5.3(5) ?
C16 C17 C18 C19 . . . . -3.6(3) ?
C22 C17 C18 C19 . . . . 175.2(3) ?
O3 C18 C19 C5 . . . . -53.0(4) ?
C17 C18 C19 C5 . . . . 126.5(2) ?
O3 C18 C19 C15 . . . . -171.0(3) ?
C17 C18 C19 C15 . . . . 8.5(3) ?
C4 C5 C19 C18 . . . . 102.5(3) ?
C6 C5 C19 C18 . . . . -131.6(2) ?
C4 C5 C19 C15 . . . . -140.6(2) ?
C6 C5 C19 C15 . . . . -14.7(3) ?
C16 C15 C19 C18 . . . . -10.0(3) ?
C7 C15 C19 C18 . . . . 109.6(2) ?
C16 C15 C19 C5 . . . . -131.7(2) ?
C7 C15 C19 C5 . . . . -12.2(3) ?
C2 C1 C20 C21 . . . . -0.5(5) ?
C1 C20 C21 C4 . . . . -1.2(5) ?
C1 C20 C21 Br1 . . . . 176.4(3) ?
C3 C4 C21 C20 . . . . 2.4(4) ?
C5 C4 C21 C20 . . . . -177.9(3) ?
C3 C4 C21 Br1 . . . . -175.1(2) ?
C5 C4 C21 Br1 . . . . 4.6(4) ?
C16 C17 C22 C23 . . . . 1.2(4) ?
C18 C17 C22 C23 . . . . -177.4(3) ?
C17 C22 C23 C24 . . . . -0.5(5) ?
C22 C23 C24 C25 . . . . -0.4(5) ?
C23 C24 C25 C16 . . . . 0.5(5) ?
C17 C16 C25 C24 . . . . 0.2(5) ?
C15 C16 C25 C24 . . . . -178.7(3) ?
C9 C8 C26 C27 . . . . -0.7(5) ?
C7 C8 C26 C27 . . . . 180.0(3) ?
C10 C11 C27 C26 . . . . -0.9(5) ?
C8 C26 C27 C11 . . . . 1.1(6) ?
O1 C6 C28 O4 . . . . 170.5(3) ?
C7 C6 C28 O4 . . . . 47.9(4) ?
C5 C6 C28 O4 . . . . -69.7(3) ?
O1 C6 C28 C29 . . . . -11.0(3) ?
C7 C6 C28 C29 . . . . -133.6(2) ?
C5 C6 C28 C29 . . . . 108.8(2) ?
O1 C14 C29 C30 . . . . 180.0(2) ?
C13 C14 C29 C30 . . . . 0.0(4) ?
O1 C14 C29 C28 . . . . 1.8(3) ?
C13 C14 C29 C28 . . . . -178.1(2) ?
O4 C28 C29 C14 . . . . -175.7(3) ?
C6 C28 C29 C14 . . . . 5.9(3) ?
O4 C28 C29 C30 . . . . 6.4(5) ?
C6 C28 C29 C30 . . . . -172.0(3) ?
C14 C29 C30 C31 . . . . -0.6(4) ?
C28 C29 C30 C31 . . . . 177.1(3) ?
C29 C30 C31 C12 . . . . 0.7(5) ?
C13 C12 C31 C30 . . . . -0.2(5) ?
